data_7005049
loop_
_publ_author_name
'Matouzenko, Galina S.'
'Perrin, Monique'
'Le Guennic, Boris'
'Genre, Caroline'
'Moln\'ar, G\'abor'
'Bousseksou, Azzedine'
'Borshch, Serguei A.'

_publ_section_title
;
 Spin crossover behavior in a family of iron(II) zigzag chain
 coordination polymers.
;
_journal_issue 9
_journal_name_full 'Dalton transactions (Cambridge, England : 2003)'
_journal_page_first 934
_journal_page_last 942
_journal_paper_doi 10.1039/b615410g
_journal_year 2007
_chemical_formula_sum 'C32 H38 Cl2 Fe N8 O10'
_chemical_formula_weight 821.45
_chemical_name_systematic
;
?
;
_space_group_IT_number 15
_symmetry_cell_setting monoclinic
_symmetry_space_group_name_Hall '-C 2yc'
_symmetry_space_group_name_H-M 'C 1 2/c 1'
_atom_sites_solution_hydrogens geom
_atom_sites_solution_primary direct
_atom_sites_solution_secondary difmap
_audit_creation_method SHELXL-97
_cell_angle_alpha 90.00
_cell_angle_beta 132.328(2)
_cell_angle_gamma 90.00
_cell_formula_units_Z 4
_cell_length_a 23.745(6)
_cell_length_b 13.068(5)
_cell_length_c 17.161(6)
_cell_measurement_temperature 293(2)
_cell_volume 3937(2)
_computing_cell_refinement DENZO
_computing_data_collection DENZO(Otwinowski&Minor,1997)
_computing_data_reduction DENZO
_computing_molecular_graphics PLATON
_computing_publication_material SHELX97
_computing_structure_refinement 'SHELXL-97 (Sheldrick, 1997)'
_computing_structure_solution 'SHELXS-97 (Sheldrick, 1990)'
_diffrn_ambient_temperature 293(2)
_diffrn_measured_fraction_theta_full 0.988
_diffrn_measured_fraction_theta_max 0.988
_diffrn_measurement_device_type 'NONIUS KAPPA CCD'
_diffrn_measurement_method 'area detector'
_diffrn_radiation_monochromator graphite
_diffrn_radiation_source 'fine-focus sealed tube'
_diffrn_radiation_type MoK\a
_diffrn_radiation_wavelength 0.71073
_diffrn_reflns_av_R_equivalents 0.0560
_diffrn_reflns_av_sigmaI/netI 0.0638
_diffrn_reflns_limit_h_max 22
_diffrn_reflns_limit_h_min -30
_diffrn_reflns_limit_k_max 16
_diffrn_reflns_limit_k_min 0
_diffrn_reflns_limit_l_max 22
_diffrn_reflns_limit_l_min 0
_diffrn_reflns_number 7894
_diffrn_reflns_theta_full 27.47
_diffrn_reflns_theta_max 27.47
_diffrn_reflns_theta_min 1.94
_exptl_absorpt_coefficient_mu 0.581
_exptl_absorpt_correction_T_max 0.8779
_exptl_absorpt_correction_T_min 0.8225
_exptl_absorpt_correction_type none
_exptl_crystal_colour red
_exptl_crystal_density_diffrn 1.386
_exptl_crystal_density_method 'not measured'
_exptl_crystal_description fragment
_exptl_crystal_F_000 1704
_exptl_crystal_size_max 0.35
_exptl_crystal_size_mid 0.30
_exptl_crystal_size_min 0.23
_refine_diff_density_max 0.719
_refine_diff_density_min -0.321
_refine_diff_density_rms 0.061
_refine_ls_extinction_method none
_refine_ls_goodness_of_fit_ref 1.018
_refine_ls_hydrogen_treatment constr
_refine_ls_matrix_type full
_refine_ls_number_parameters 279
_refine_ls_number_reflns 4461
_refine_ls_number_restraints 20
_refine_ls_restrained_S_all 1.025
_refine_ls_R_factor_all 0.1368
_refine_ls_R_factor_gt 0.0707
_refine_ls_shift/su_max 0.001
_refine_ls_shift/su_mean 0.000
_refine_ls_structure_factor_coef Fsqd
_refine_ls_weighting_details 'calc w=1/[\s^2^(Fo^2^)+(0.1325P)^2^+1.4813P] where P=(Fo^2^+2Fc^2^)/3'
_refine_ls_weighting_scheme calc
_refine_ls_wR_factor_gt 0.1846
_refine_ls_wR_factor_ref 0.2284
_reflns_number_gt 2514
_reflns_number_total 4461
_reflns_threshold_expression >2sigma(I)
_cod_data_source_file b615410g.txt
_cod_data_source_block Matouzenko_compound2
_cod_original_sg_symbol_H-M C2/c
_cod_database_code 7005049

loop_
_symmetry_equiv_pos_as_xyz
'x, y, z'
'-x, y, -z+1/2'
'x+1/2, y+1/2, z'
'-x+1/2, y+1/2, -z+1/2'
'-x, -y, -z'
'x, -y, z-1/2'
'-x+1/2, -y+1/2, -z'
'x+1/2, -y+1/2, z-1/2'

loop_
_atom_site_label
_atom_site_type_symbol
_atom_site_fract_x
_atom_site_fract_y
_atom_site_fract_z
_atom_site_U_iso_or_equiv
_atom_site_adp_type
_atom_site_occupancy
_atom_site_symmetry_multiplicity
_atom_site_calc_flag
_atom_site_refinement_flags
_atom_site_disorder_assembly
_atom_site_disorder_group
Fe1 Fe 0.0000 0.14511(5) 0.2500 0.0558(3) Uani 1 2 d S . .
N1 N 0.08289(16) 0.0197(2) 0.3336(2) 0.0644(8) Uani 1 1 d . . .
N2 N -0.01188(17) 0.1686(2) 0.3632(3) 0.0647(8) Uani 1 1 d . . .
N3 N 0.08917(16) 0.2592(2) 0.3606(2) 0.0586(7) Uani 1 1 d . . .
N4 N 0.0269(2) 0.2521(3) 0.5038(3) 0.0893(11) Uani 1 1 d . . .
H4 H 0.0526 0.2925 0.5573 0.107 Uiso 1 1 calc R . .
C1 C 0.1236(2) 0.0006(3) 0.4346(3) 0.0706(10) Uani 1 1 d . . .
H1 H 0.1253 0.0500 0.4752 0.085 Uiso 1 1 calc R . .
C2 C 0.1631(2) -0.0883(3) 0.4821(3) 0.0759(11) Uani 1 1 d . . .
H2 H 0.1902 -0.0986 0.5532 0.091 Uiso 1 1 calc R . .
C3 C 0.1631(2) -0.1630(3) 0.4249(4) 0.0738(11) Uani 1 1 d . . .
C4 C 0.1216(3) -0.1439(3) 0.3197(4) 0.0782(12) Uani 1 1 d . . .
H4A H 0.1203 -0.1915 0.2782 0.094 Uiso 1 1 calc R . .
C5 C 0.0819(2) -0.0531(3) 0.2767(3) 0.0764(11) Uani 1 1 d . . .
H5 H 0.0531 -0.0415 0.2053 0.092 Uiso 1 1 calc R . .
C6 C -0.0573(3) 0.1409(4) 0.3828(4) 0.0880(14) Uani 1 1 d . . .
H6 H -0.0977 0.0948 0.3433 0.106 Uiso 1 1 calc R . .
C7 C -0.0335(4) 0.1920(5) 0.4695(5) 0.1092(17) Uani 1 1 d . . .
H7 H -0.0542 0.1871 0.4999 0.131 Uiso 1 1 calc R . .
C8 C 0.0381(2) 0.2354(3) 0.4375(3) 0.0641(9) Uani 1 1 d . . .
C9 C 0.0956(2) 0.2842(3) 0.4423(3) 0.0624(9) Uani 1 1 d . . .
C10 C 0.1514(3) 0.3488(3) 0.5209(4) 0.0843(13) Uani 1 1 d . . .
H10 H 0.1555 0.3632 0.5777 0.101 Uiso 1 1 calc R . .
C11 C 0.2009(3) 0.3921(4) 0.5148(4) 0.0954(14) Uani 1 1 d . . .
H11 H 0.2384 0.4373 0.5666 0.114 Uiso 1 1 calc R . .
C12 C 0.1946(3) 0.3682(4) 0.4323(4) 0.0878(14) Uani 1 1 d . . .
H12 H 0.2276 0.3970 0.4267 0.105 Uiso 1 1 calc R . .
C13 C 0.1388(2) 0.3008(3) 0.3568(3) 0.0722(10) Uani 1 1 d . . .
H13 H 0.1355 0.2837 0.3013 0.087 Uiso 1 1 calc R . .
C30 C 0.2092(2) -0.2596(3) 0.4752(4) 0.0848(12) Uani 1 1 d . . .
H30A H 0.1866 -0.3130 0.4223 0.102 Uiso 1 1 calc R . .
H30B H 0.2090 -0.2826 0.5288 0.102 Uiso 1 1 calc R . .
O100 O 0.0940(4) 0.3877(5) 0.6688(5) 0.171(2) Uani 1 1 d . . .
H100 H 0.1339 0.4171 0.6952 0.256 Uiso 1 1 calc R A 1
C100 C 0.0439(9) 0.4581(9) 0.6668(11) 0.225(6) Uani 1 1 d . B .
H10A H 0.0678 0.4740 0.7386 0.271 Uiso 1 1 calc R . .
H10B H 0.0380 0.5215 0.6326 0.271 Uiso 1 1 calc R . .
C101 C -0.0276(10) 0.4157(12) 0.6138(13) 0.250(6) Uani 1 1 d . . .
H10C H -0.0564 0.4158 0.5394 0.374 Uiso 1 1 calc R B .
H10D H -0.0538 0.4554 0.6280 0.374 Uiso 1 1 calc R . .
H10E H -0.0218 0.3467 0.6374 0.374 Uiso 1 1 calc R . .
Cl1 Cl 0.24964(9) 0.59203(14) 0.74989(12) 0.1101(5) Uani 1 1 d D . .
O1 O 0.2257(14) 0.5805(16) 0.6571(12) 0.159(9) Uani 0.396(17) 1 d PD B 1
O2 O 0.2414(19) 0.677(2) 0.771(2) 0.34(3) Uani 0.396(17) 1 d PD B 1
O3 O 0.3308(8) 0.5829(19) 0.8263(16) 0.176(9) Uani 0.396(17) 1 d PD B 1
O4 O 0.2263(11) 0.5030(17) 0.7749(12) 0.211(13) Uani 0.396(17) 1 d PD B 1
O11 O 0.1897(12) 0.579(2) 0.7403(19) 0.292(12) Uani 0.604(17) 1 d PD B 2
O12 O 0.2817(11) 0.5217(14) 0.738(2) 0.255(11) Uani 0.604(17) 1 d PD B 2
O13 O 0.2956(17) 0.6324(17) 0.8444(11) 0.278(14) Uani 0.604(17) 1 d PD B 2
O14 O 0.2229(19) 0.656(3) 0.677(2) 0.42(2) Uani 0.604(17) 1 d PD B 2

loop_
_atom_site_aniso_label
_atom_site_aniso_U_11
_atom_site_aniso_U_22
_atom_site_aniso_U_33
_atom_site_aniso_U_23
_atom_site_aniso_U_13
_atom_site_aniso_U_12
Fe1 0.0469(4) 0.0496(4) 0.0647(5) 0.000 0.0350(4) 0.000
N1 0.0499(16) 0.0550(16) 0.0670(19) 0.0026(15) 0.0308(16) 0.0050(13)
N2 0.0603(18) 0.0666(18) 0.075(2) -0.0012(16) 0.0490(17) -0.0047(15)
N3 0.0538(16) 0.0532(15) 0.0664(17) -0.0028(13) 0.0395(15) -0.0030(12)
N4 0.105(3) 0.093(3) 0.101(3) -0.017(2) 0.082(2) -0.019(2)
C1 0.0499(19) 0.065(2) 0.077(3) -0.0015(19) 0.034(2) 0.0020(16)
C2 0.060(2) 0.073(3) 0.073(2) 0.016(2) 0.036(2) 0.0066(19)
C3 0.055(2) 0.064(2) 0.091(3) 0.014(2) 0.044(2) 0.0071(17)
C4 0.071(3) 0.065(2) 0.086(3) 0.002(2) 0.048(2) 0.0130(19)
C5 0.069(2) 0.068(2) 0.072(2) 0.007(2) 0.039(2) 0.0193(19)
C6 0.083(3) 0.092(3) 0.111(4) -0.013(3) 0.075(3) -0.023(2)
C7 0.123(4) 0.121(4) 0.140(5) -0.018(4) 0.111(4) -0.025(4)
C8 0.067(2) 0.060(2) 0.074(2) 0.0031(18) 0.051(2) 0.0009(18)
C9 0.060(2) 0.0539(19) 0.071(2) 0.0031(17) 0.0435(19) 0.0030(16)
C10 0.090(3) 0.084(3) 0.083(3) -0.025(2) 0.060(3) -0.024(2)
C11 0.092(3) 0.098(3) 0.099(3) -0.037(3) 0.065(3) -0.040(3)
C12 0.075(3) 0.096(3) 0.096(3) -0.014(3) 0.059(3) -0.026(2)
C13 0.068(2) 0.076(3) 0.079(3) -0.004(2) 0.052(2) -0.011(2)
C30 0.070(2) 0.065(2) 0.110(3) 0.024(2) 0.057(3) 0.0163(19)
O100 0.177(5) 0.211(5) 0.177(5) -0.081(4) 0.141(5) -0.057(4)
C100 0.252(14) 0.222(11) 0.272(14) -0.121(10) 0.205(13) -0.091(11)
C101 0.209(13) 0.247(14) 0.292(17) -0.013(13) 0.168(13) 0.048(12)
Cl1 0.1163(12) 0.1428(14) 0.0930(10) -0.0100(9) 0.0793(9) 0.0052(9)
O1 0.22(2) 0.166(16) 0.091(9) -0.025(10) 0.107(12) -0.030(15)
O2 0.35(4) 0.22(2) 0.21(3) -0.15(2) 0.09(3) 0.06(2)
O3 0.111(10) 0.29(3) 0.124(13) -0.021(14) 0.078(10) -0.002(12)
O4 0.188(17) 0.224(19) 0.136(12) 0.060(12) 0.074(12) -0.092(14)
O11 0.29(2) 0.38(3) 0.39(3) -0.13(2) 0.31(2) -0.06(2)
O12 0.212(16) 0.275(18) 0.29(2) -0.106(17) 0.171(18) 0.035(13)
O13 0.37(3) 0.30(2) 0.120(9) -0.101(12) 0.151(15) -0.15(2)
O14 0.56(4) 0.49(4) 0.38(3) 0.34(3) 0.38(4) 0.39(4)

loop_
_atom_type_symbol
_atom_type_description
_atom_type_scat_dispersion_real
_atom_type_scat_dispersion_imag
_atom_type_scat_source
C C 0.0033 0.0016 'International Tables Vol C Tables 4.2.6.8 and 6.1.1.4'
H H 0.0000 0.0000 'International Tables Vol C Tables 4.2.6.8 and 6.1.1.4'
N N 0.0061 0.0033 'International Tables Vol C Tables 4.2.6.8 and 6.1.1.4'
O O 0.0106 0.0060 'International Tables Vol C Tables 4.2.6.8 and 6.1.1.4'
Cl Cl 0.1484 0.1585 'International Tables Vol C Tables 4.2.6.8 and 6.1.1.4'
Fe Fe 0.3463 0.8444 'International Tables Vol C Tables 4.2.6.8 and 6.1.1.4'

loop_
_geom_angle_atom_site_label_1
_geom_angle_atom_site_label_2
_geom_angle_atom_site_label_3
_geom_angle
_geom_angle_site_symmetry_1
_geom_angle_site_symmetry_3
_geom_angle_publ_flag
N2 Fe1 N2 163.66(17) . 2 ?
N2 Fe1 N1 96.96(12) . . ?
N2 Fe1 N1 95.22(12) 2 . ?
N2 Fe1 N3 76.26(11) . . ?
N2 Fe1 N3 92.64(12) 2 . ?
N1 Fe1 N3 169.42(11) 2 . ?
N1 Fe1 N3 91.33(11) . . ?
N1 Fe1 N1 83.36(11) . 2 ?
N2 Fe1 N3 92.64(12) . 2 ?
N2 Fe1 N3 76.26(11) 2 2 ?
N1 Fe1 N3 91.33(11) 2 2 ?
N1 Fe1 N3 169.42(11) . 2 ?
N3 Fe1 N3 95.28(15) . 2 ?
N2 Fe1 Fe1 89.25(9) . 7_556 ?
N2 Fe1 Fe1 85.90(9) 2 7_556 ?
N1 Fe1 Fe1 149.00(8) 2 7_556 ?
N1 Fe1 Fe1 65.62(8) . 7_556 ?
N3 Fe1 Fe1 27.38(7) . 7_556 ?
N3 Fe1 Fe1 119.15(8) 2 7_556 ?
N2 Fe1 Fe1 163.44(8) . 5 ?
N2 Fe1 Fe1 32.48(8) 2 5 ?
N1 Fe1 Fe1 69.68(9) 2 5 ?
N1 Fe1 Fe1 75.13(9) . 5 ?
N3 Fe1 Fe1 117.86(8) . 5 ?
N3 Fe1 Fe1 94.44(8) 2 5 ?
Fe1 Fe1 Fe1 100.28(3) 7_556 5 ?
N2 Fe1 Fe1 81.83(8) . 2_565 ?
N2 Fe1 Fe1 81.83(8) 2 2_565 ?
N1 Fe1 Fe1 138.31(8) 2 2_565 ?
N1 Fe1 Fe1 138.31(8) . 2_565 ?
N3 Fe1 Fe1 47.64(8) . 2_565 ?
N3 Fe1 Fe1 47.64(8) 2 2_565 ?
Fe1 Fe1 Fe1 72.691(12) 7_556 2_565 ?
Fe1 Fe1 Fe1 113.847(9) 5 2_565 ?
N2 Fe1 Fe1 95.07(8) . 8_445 ?
N2 Fe1 Fe1 97.35(9) 2 8_445 ?
N1 Fe1 Fe1 1.30(8) 2 8_445 ?
N1 Fe1 Fe1 82.12(8) . 8_445 ?
N3 Fe1 Fe1 168.49(8) . 8_445 ?
N3 Fe1 Fe1 92.63(8) 2 8_445 ?
Fe1 Fe1 Fe1 147.735(13) 7_556 8_445 ?
Fe1 Fe1 Fe1 69.681(18) 5 8_445 ?
Fe1 Fe1 Fe1 139.574(17) 2_565 8_445 ?
N2 Fe1 Fe1 97.35(9) . 7_546 ?
N2 Fe1 Fe1 95.07(8) 2 7_546 ?
N1 Fe1 Fe1 82.12(8) 2 7_546 ?
N3 Fe1 Fe1 92.63(8) . 7_546 ?
N3 Fe1 Fe1 168.49(8) 2 7_546 ?
Fe1 Fe1 Fe1 66.88(3) 7_556 7_546 ?
Fe1 Fe1 Fe1 74.44(3) 5 7_546 ?
Fe1 Fe1 Fe1 139.574(17) 2_565 7_546 ?
Fe1 Fe1 Fe1 80.85(3) 8_445 7_546 ?
C1 N1 C5 117.1(3) . . ?
C1 N1 Fe1 122.7(3) . . ?
C5 N1 Fe1 118.8(3) . . ?
C8 N2 C6 106.2(3) . . ?
C8 N2 Fe1 112.6(2) . . ?
C6 N2 Fe1 141.1(3) . . ?
C9 N3 C13 117.7(3) . . ?
C9 N3 Fe1 115.4(2) . . ?
C13 N3 Fe1 126.7(3) . . ?
C9 N3 C11 108.0(2) . 7_556 ?
C13 N3 C11 56.9(2) . 7_556 ?
Fe1 N3 C11 103.48(11) . 7_556 ?
C9 N3 N3 89.3(2) . 7_556 ?
C13 N3 N3 47.7(2) . 7_556 ?
Fe1 N3 N3 131.57(12) . 7_556 ?
C8 N4 C7 106.7(4) . . ?
C8 N4 O100 159.3(2) . 6_566 ?
C7 N4 O100 93.9(3) . 6_566 ?
C8 N4 H4 126.6 . . ?
C7 N4 H4 126.6 . . ?
N1 C1 C2 123.1(4) . . ?
N1 C1 O13 53.1(3) . 7_556 ?
C2 C1 O13 77.7(4) . 7_556 ?
N1 C1 H1 118.4 . . ?
C2 C1 H1 118.4 . . ?
O13 C1 H1 148.6 7_556 . ?
C1 C2 C3 120.3(4) . . ?
C1 C2 H2 119.8 . . ?
C3 C2 H2 119.8 . . ?
C4 C3 C2 117.4(4) . . ?
C4 C3 C30 120.3(4) . . ?
C2 C3 C30 122.2(4) . . ?
C3 C4 C5 119.0(4) . . ?
C3 C4 H4A 120.5 . . ?
C5 C4 H4A 120.5 . . ?
N1 C5 C4 123.1(4) . . ?
N1 C5 H5 118.4 . . ?
C4 C5 H5 118.4 . . ?
C7 C6 N2 108.7(4) . . ?
C7 C6 H6 125.6 . . ?
N2 C6 H6 125.6 . . ?
C6 C7 N4 107.2(4) . . ?
C6 C7 H7 126.4 . . ?
N4 C7 H7 126.4 . . ?
N2 C8 N4 111.2(3) . . ?
N2 C8 C9 122.7(3) . . ?
N4 C8 C9 126.2(4) . . ?
N3 C9 C10 122.1(4) . . ?
N3 C9 C8 113.0(3) . . ?
C10 C9 C8 124.9(4) . . ?
N3 C9 C12 72.1(2) . 7_556 ?
C10 C9 C12 76.7(3) . 7_556 ?
C8 C9 C12 122.9(2) . 7_556 ?
N3 C9 C9 65.16(19) . 7_556 ?
C10 C9 C9 68.1(3) . 7_556 ?
C8 C9 C9 144.2(2) . 7_556 ?
C11 C10 C9 119.2(4) . . ?
C11 C10 C13 57.3(3) . 7_556 ?
C9 C10 C13 103.3(3) . 7_556 ?
C11 C10 C10 50.8(3) . 7_556 ?
C9 C10 C10 85.9(3) . 7_556 ?
C11 C10 H10 120.4 . . ?
C9 C10 H10 120.4 . . ?
C13 C10 H10 107.8 7_556 . ?
C10 C10 H10 134.0 7_556 . ?
C12 C11 C10 119.2(4) . . ?
C12 C11 N3 72.1(3) . 7_556 ?
C10 C11 N3 122.2(4) . 7_556 ?
C12 C11 C11 53.5(3) . 7_556 ?
C10 C11 C11 101.6(3) . 7_556 ?
C12 C11 O12 172.1(4) . 6_566 ?
C10 C11 O12 58.4(3) . 6_566 ?
N3 C11 O12 102.41(13) 7_556 6_566 ?
C11 C11 O12 118.72(18) 7_556 6_566 ?
C12 C11 H11 120.4 . . ?
C10 C11 H11 120.4 . . ?
N3 C11 H11 77.1 7_556 . ?
C11 C11 H11 112.9 7_556 . ?
O12 C11 H11 62.6 6_566 . ?
C11 C12 C13 119.2(4) . . ?
C11 C12 C12 90.2(4) . 7_556 ?
C13 C12 C12 83.3(3) . 7_556 ?
C11 C12 C13 80.0(3) . 7_556 ?
C13 C12 C13 104.5(3) . 7_556 ?
C11 C12 C9 107.7(3) . 7_556 ?
C13 C12 C9 103.2(3) . 7_556 ?
C11 C12 H12 120.4 . . ?
C13 C12 H12 120.4 . . ?
C12 C12 H12 96.4 7_556 . ?
C13 C12 H12 85.7 7_556 . ?
C9 C12 H12 58.2 7_556 . ?
N3 C13 C12 122.4(4) . . ?
N3 C13 C13 105.1(3) . 7_556 ?
C12 C13 C13 57.6(3) . 7_556 ?
N3 C13 C10 123.6(3) . 7_556 ?
C12 C13 C10 76.7(3) . 7_556 ?
N3 C13 H13 118.8 . . ?
C12 C13 H13 118.8 . . ?
C13 C13 H13 106.6 7_556 . ?
C10 C13 H13 70.4 7_556 . ?
C3 C30 C30 110.1(4) . 7_546 ?
C3 C30 O1 112.3(3) . 6_556 ?
C30 C30 O1 108.2(4) 7_546 6_556 ?
C3 C30 H30A 109.6 . . ?
C30 C30 H30A 109.6 7_546 . ?
O1 C30 H30A 106.9 6_556 . ?
C3 C30 H30B 109.6 . . ?
C30 C30 H30B 109.6 7_546 . ?
H30A C30 H30B 108.2 . . ?
C100 O100 O4 102.3(9) . . ?
C100 O100 O11 82.5(6) . . ?
C100 O100 H100 109.5 . . ?
C101 C100 O100 112.0(9) . . ?
C101 C100 H10A 109.2 . . ?
O100 C100 H10A 109.2 . . ?
C101 C100 H10B 109.2 . . ?
O100 C100 H10B 109.2 . . ?
H10A C100 H10B 107.9 . . ?
C100 C101 H10C 109.5 . . ?
C100 C101 H10D 109.5 . . ?
H10C C101 H10D 109.5 . . ?
C100 C101 H10E 109.5 . . ?
H10C C101 H10E 109.5 . . ?
H10D C101 H10E 109.5 . . ?
O12 Cl1 O1 62.5(10) . . ?
O12 Cl1 O11 125.6(12) . . ?
O1 Cl1 O11 106.6(14) . . ?
O12 Cl1 O2 157(2) . . ?
O1 Cl1 O2 116.8(18) . . ?
O11 Cl1 O2 77(2) . . ?
O12 Cl1 O13 113.2(16) . . ?
O1 Cl1 O13 152.0(12) . . ?
O11 Cl1 O13 97.8(13) . . ?
O2 Cl1 O13 55.3(13) . . ?
O12 Cl1 O3 60.9(10) . . ?
O1 Cl1 O3 108.9(12) . . ?
O11 Cl1 O3 140.5(13) . . ?
O2 Cl1 O3 100.9(17) . . ?
O13 Cl1 O3 54.1(12) . . ?
O12 Cl1 O4 82.1(14) . . ?
O1 Cl1 O4 109.2(11) . . ?
O11 Cl1 O4 49.4(11) . . ?
O2 Cl1 O4 117(2) . . ?
O13 Cl1 O4 96.9(12) . . ?
O3 Cl1 O4 101.9(11) . . ?
O12 Cl1 O14 105.6(14) . . ?
O1 Cl1 O14 49.1(14) . . ?
O11 Cl1 O14 100.5(17) . . ?
O2 Cl1 O14 67.9(17) . . ?
O13 Cl1 O14 114(2) . . ?
O3 Cl1 O14 115.5(19) . . ?
O4 Cl1 O14 141(2) . . ?
Cl1 O4 O100 135.9(9) . . ?
Cl1 O11 O100 127.5(11) . . ?

loop_
_geom_bond_atom_site_label_1
_geom_bond_atom_site_label_2
_geom_bond_distance
_geom_bond_site_symmetry_2
_geom_bond_publ_flag
Fe1 N2 2.164(3) . ?
Fe1 N1 2.194(3) 2 ?
Fe1 N3 2.212(3) . ?
Fe1 Fe1 9.214(5) 7_556 ?
Fe1 Fe1 9.381(2) 5 ?
Fe1 Fe1 13.068(3) 2_565 ?
Fe1 Fe1 13.566(4) 8_445 ?
N1 C1 1.321(5) . ?
N1 C5 1.352(5) . ?
N2 C8 1.326(5) . ?
N2 C6 1.378(5) . ?
N3 C9 1.346(5) . ?
N3 C13 1.339(5) . ?
N4 C8 1.349(5) . ?
N4 C7 1.371(6) . ?
N4 H4 0.8600 . ?
C1 C2 1.365(6) . ?
C1 H1 0.9300 . ?
C2 C3 1.384(6) . ?
C2 H2 0.9300 . ?
C3 C4 1.378(6) . ?
C3 C30 1.505(5) . ?
C4 C5 1.380(5) . ?
C4 H4A 0.9300 . ?
C5 H5 0.9300 . ?
C6 C7 1.358(7) . ?
C6 H6 0.9300 . ?
C7 H7 0.9300 . ?
C8 C9 1.459(5) . ?
C9 C10 1.371(6) . ?
C10 C11 1.371(7) . ?
C10 H10 0.9300 . ?
C11 C12 1.358(7) . ?
C11 H11 0.9300 . ?
C12 C13 1.377(6) . ?
C12 H12 0.9300 . ?
C13 H13 0.9300 . ?
C30 C30 1.522(8) 7_546 ?
C30 H30A 0.9700 . ?
C30 H30B 0.9700 . ?
O100 C100 1.486(14) . ?
O100 O11 3.02(2) . ?
O100 H100 0.8200 . ?
C100 C101 1.391(15) . ?
C100 H10A 0.9700 . ?
C100 H10B 0.9700 . ?
C101 H10C 0.9600 . ?
C101 H10D 0.9600 . ?
C101 H10E 0.9600 . ?
Cl1 O12 1.296(10) . ?
Cl1 O1 1.289(11) . ?
Cl1 O11 1.330(13) . ?
Cl1 O2 1.226(16) . ?
Cl1 O13 1.310(11) . ?
Cl1 O3 1.430(14) . ?
Cl1 O4 1.471(11) . ?
Cl1 O14 1.268(15) . ?

loop_
_geom_torsion_atom_site_label_1
_geom_torsion_atom_site_label_2
_geom_torsion_atom_site_label_3
_geom_torsion_atom_site_label_4
_geom_torsion
_geom_torsion_site_symmetry_1
_geom_torsion_site_symmetry_2
_geom_torsion_site_symmetry_3
_geom_torsion_site_symmetry_4
_geom_torsion_publ_flag
N2 Fe1 N1 C1 -18.0(3) . . . . ?
N2 Fe1 N1 C1 151.1(3) 2 . . . ?
N1 Fe1 N1 C1 -112.5(3) 2 . . . ?
N3 Fe1 N1 C1 58.3(3) . . . . ?
N3 Fe1 N1 C1 -173.0(5) 2 . . . ?
Fe1 Fe1 N1 C1 68.0(3) 7_556 . . . ?
Fe1 Fe1 N1 C1 176.8(3) 5 . . . ?
Fe1 Fe1 N1 C1 67.5(3) 2_565 . . . ?
Fe1 Fe1 N1 C1 -112.2(3) 8_445 . . . ?
Fe1 Fe1 N1 C1 -126(4) 7_546 . . . ?
N2 Fe1 N1 C5 148.2(3) . . . . ?
N2 Fe1 N1 C5 -42.7(3) 2 . . . ?
N1 Fe1 N1 C5 53.8(3) 2 . . . ?
N3 Fe1 N1 C5 -135.4(3) . . . . ?
N3 Fe1 N1 C5 -6.7(8) 2 . . . ?
Fe1 Fe1 N1 C5 -125.8(3) 7_556 . . . ?
Fe1 Fe1 N1 C5 -16.9(3) 5 . . . ?
Fe1 Fe1 N1 C5 -126.2(3) 2_565 . . . ?
Fe1 Fe1 N1 C5 54.1(3) 8_445 . . . ?
Fe1 Fe1 N1 C5 41(4) 7_546 . . . ?
N2 Fe1 N2 C8 -48.7(2) 2 . . . ?
N1 Fe1 N2 C8 173.2(3) 2 . . . ?
N1 Fe1 N2 C8 89.3(3) . . . . ?
N3 Fe1 N2 C8 -0.4(2) . . . . ?
N3 Fe1 N2 C8 -95.2(3) 2 . . . ?
Fe1 Fe1 N2 C8 23.9(3) 7_556 . . . ?
Fe1 Fe1 N2 C8 149.5(2) 5 . . . ?
Fe1 Fe1 N2 C8 -48.7(2) 2_565 . . . ?
Fe1 Fe1 N2 C8 171.9(2) 8_445 . . . ?
Fe1 Fe1 N2 C8 90.5(3) 7_546 . . . ?
N2 Fe1 N2 C6 127.0(5) 2 . . . ?
N1 Fe1 N2 C6 -11.1(5) 2 . . . ?
N1 Fe1 N2 C6 -95.1(5) . . . . ?
N3 Fe1 N2 C6 175.3(5) . . . . ?
N3 Fe1 N2 C6 80.5(5) 2 . . . ?
Fe1 Fe1 N2 C6 -160.4(5) 7_556 . . . ?
Fe1 Fe1 N2 C6 -34.8(7) 5 . . . ?
Fe1 Fe1 N2 C6 127.0(5) 2_565 . . . ?
Fe1 Fe1 N2 C6 -12.4(5) 8_445 . . . ?
Fe1 Fe1 N2 C6 -93.8(5) 7_546 . . . ?
N2 Fe1 N3 C9 2.5(2) . . . . ?
N2 Fe1 N3 C9 170.4(2) 2 . . . ?
N1 Fe1 N3 C9 -34.5(7) 2 . . . ?
N1 Fe1 N3 C9 -94.3(3) . . . . ?
N3 Fe1 N3 C9 93.9(2) 2 . . . ?
Fe1 Fe1 N3 C9 -113.8(3) 7_556 . . . ?
Fe1 Fe1 N3 C9 -168.2(2) 5 . . . ?
Fe1 Fe1 N3 C9 93.9(2) 2_565 . . . ?
Fe1 Fe1 N3 C9 -39.3(5) 8_445 . . . ?
Fe1 Fe1 N3 C9 -94.4(2) 7_546 . . . ?
N2 Fe1 N3 C13 178.9(3) . . . . ?
N2 Fe1 N3 C13 -13.2(3) 2 . . . ?
N1 Fe1 N3 C13 141.9(5) 2 . . . ?
N1 Fe1 N3 C13 82.1(3) . . . . ?
N3 Fe1 N3 C13 -89.6(3) 2 . . . ?
Fe1 Fe1 N3 C13 62.6(3) 7_556 . . . ?
Fe1 Fe1 N3 C13 8.2(3) 5 . . . ?
Fe1 Fe1 N3 C13 -89.6(3) 2_565 . . . ?
Fe1 Fe1 N3 C13 137.1(3) 8_445 . . . ?
Fe1 Fe1 N3 C13 82.0(3) 7_546 . . . ?
N2 Fe1 N3 C11 120.32(14) . . . 7_556 ?
N2 Fe1 N3 C11 -71.81(13) 2 . . 7_556 ?
N1 Fe1 N3 C11 83.3(6) 2 . . 7_556 ?
N1 Fe1 N3 C11 23.48(13) . . . 7_556 ?
N3 Fe1 N3 C11 -148.24(15) 2 . . 7_556 ?
Fe1 Fe1 N3 C11 4.04(12) 7_556 . . 7_556 ?
Fe1 Fe1 N3 C11 -50.38(12) 5 . . 7_556 ?
Fe1 Fe1 N3 C11 -148.24(15) 2_565 . . 7_556 ?
Fe1 Fe1 N3 C11 78.5(4) 8_445 . . 7_556 ?
Fe1 Fe1 N3 C11 23.39(10) 7_546 . . 7_556 ?
N2 Fe1 N3 N3 116.29(18) . . . 7_556 ?
N2 Fe1 N3 N3 -75.85(17) 2 . . 7_556 ?
N1 Fe1 N3 N3 79.2(6) 2 . . 7_556 ?
N1 Fe1 N3 N3 19.45(18) . . . 7_556 ?
N3 Fe1 N3 N3 -152.3(2) 2 . . 7_556 ?
Fe1 Fe1 N3 N3 0.0 7_556 . . 7_556 ?
Fe1 Fe1 N3 N3 -54.42(18) 5 . . 7_556 ?
Fe1 Fe1 N3 N3 -152.3(2) 2_565 . . 7_556 ?
Fe1 Fe1 N3 N3 74.5(4) 8_445 . . 7_556 ?
Fe1 Fe1 N3 N3 19.36(15) 7_546 . . 7_556 ?
C5 N1 C1 C2 -0.5(6) . . . . ?
Fe1 N1 C1 C2 166.0(3) . . . . ?
C5 N1 C1 O13 35.7(3) . . . 7_556 ?
Fe1 N1 C1 O13 -157.8(4) . . . 7_556 ?
N1 C1 C2 C3 1.1(6) . . . . ?
O13 C1 C2 C3 -27.8(4) 7_556 . . . ?
C1 C2 C3 C4 -0.4(6) . . . . ?
C1 C2 C3 C30 176.6(4) . . . . ?
C2 C3 C4 C5 -0.8(6) . . . . ?
C30 C3 C4 C5 -177.9(4) . . . . ?
C1 N1 C5 C4 -0.8(6) . . . . ?
Fe1 N1 C5 C4 -167.9(3) . . . . ?
C3 C4 C5 N1 1.5(7) . . . . ?
C8 N2 C6 C7 0.0(6) . . . . ?
Fe1 N2 C6 C7 -175.9(4) . . . . ?
N2 C6 C7 N4 0.2(7) . . . . ?
C8 N4 C7 C6 -0.3(6) . . . . ?
O100 N4 C7 C6 177.1(4) 6_566 . . . ?
C6 N2 C8 N4 -0.1(5) . . . . ?
Fe1 N2 C8 N4 177.1(3) . . . . ?
C6 N2 C8 C9 -178.8(4) . . . . ?
Fe1 N2 C8 C9 -1.7(4) . . . . ?
C7 N4 C8 N2 0.3(5) . . . . ?
O100 N4 C8 N2 -172.3(5) 6_566 . . . ?
C7 N4 C8 C9 178.9(4) . . . . ?
O100 N4 C8 C9 6.3(10) 6_566 . . . ?
C13 N3 C9 C10 -1.0(6) . . . . ?
Fe1 N3 C9 C10 175.8(3) . . . . ?
C11 N3 C9 C10 60.5(4) 7_556 . . . ?
N3 N3 C9 C10 39.0(4) 7_556 . . . ?
C13 N3 C9 C8 179.3(3) . . . . ?
Fe1 N3 C9 C8 -3.9(4) . . . . ?
C11 N3 C9 C8 -119.2(3) 7_556 . . . ?
N3 N3 C9 C8 -140.7(3) 7_556 . . . ?
C13 N3 C9 C12 -61.8(3) . . . 7_556 ?
Fe1 N3 C9 C12 114.97(19) . . . 7_556 ?
C11 N3 C9 C12 -0.26(11) 7_556 . . 7_556 ?
N3 N3 C9 C12 -21.81(6) 7_556 . . 7_556 ?
C13 N3 C9 C9 -40.0(3) . . . 7_556 ?
Fe1 N3 C9 C9 136.8(2) . . . 7_556 ?
C11 N3 C9 C9 21.55(9) 7_556 . . 7_556 ?
N3 N3 C9 C9 0.0 7_556 . . 7_556 ?
N2 C8 C9 N3 3.8(5) . . . . ?
N4 C8 C9 N3 -174.7(4) . . . . ?
N2 C8 C9 C10 -175.8(4) . . . . ?
N4 C8 C9 C10 5.6(6) . . . . ?
N2 C8 C9 C12 -79.1(4) . . . 7_556 ?
N4 C8 C9 C12 102.4(4) . . . 7_556 ?
N2 C8 C9 C9 -75.0(6) . . . 7_556 ?
N4 C8 C9 C9 106.5(5) . . . 7_556 ?
N3 C9 C10 C11 2.1(7) . . . . ?
C8 C9 C10 C11 -178.3(4) . . . . ?
C12 C9 C10 C11 60.7(5) 7_556 . . . ?
C9 C9 C10 C11 40.1(4) 7_556 . . . ?
N3 C9 C10 C13 -57.7(4) . . . 7_556 ?
C8 C9 C10 C13 122.0(3) . . . 7_556 ?
C12 C9 C10 C13 0.90(12) 7_556 . . 7_556 ?
C9 C9 C10 C13 -19.72(9) 7_556 . . 7_556 ?
N3 C9 C10 C10 -38.0(4) . . . 7_556 ?
C8 C9 C10 C10 141.7(3) . . . 7_556 ?
C12 C9 C10 C10 20.62(8) 7_556 . . 7_556 ?
C9 C9 C10 C10 0.0 7_556 . . 7_556 ?
C9 C10 C11 C12 -1.4(8) . . . . ?
C13 C10 C11 C12 86.0(5) 7_556 . . . ?
C10 C10 C11 C12 54.5(4) 7_556 . . . ?
C9 C10 C11 N3 -87.7(5) . . . 7_556 ?
C13 C10 C11 N3 -0.33(13) 7_556 . . 7_556 ?
C10 C10 C11 N3 -31.84(16) 7_556 . . 7_556 ?
C9 C10 C11 C11 -55.9(5) . . . 7_556 ?
C13 C10 C11 C11 31.52(13) 7_556 . . 7_556 ?
C10 C10 C11 C11 0.0 7_556 . . 7_556 ?
C9 C10 C11 O12 -172.6(6) . . . 6_566 ?
C13 C10 C11 O12 -85.2(3) 7_556 . . 6_566 ?
C10 C10 C11 O12 -116.7(2) 7_556 . . 6_566 ?
C10 C11 C12 C13 -0.2(8) . . . . ?
N3 C11 C12 C13 117.2(5) 7_556 . . . ?
C11 C11 C12 C13 82.4(4) 7_556 . . . ?
C10 C11 C12 C12 -82.7(5) . . . 7_556 ?
N3 C11 C12 C12 34.75(11) 7_556 . . 7_556 ?
C11 C11 C12 C12 0.0 7_556 . . 7_556 ?
N3 C11 C12 C13 16.11(8) 7_556 . . 7_556 ?
C11 C11 C12 C13 -18.64(13) 7_556 . . 7_556 ?
C10 C11 C12 C9 -117.2(5) . . . 7_556 ?
N3 C11 C12 C9 0.26(11) 7_556 . . 7_556 ?
C11 C11 C12 C9 -34.50(12) 7_556 . . 7_556 ?
C9 N3 C13 C12 -0.8(6) . . . . ?
Fe1 N3 C13 C12 -177.1(3) . . . . ?
C11 N3 C13 C12 -95.1(4) 7_556 . . . ?
N3 N3 C13 C12 -61.0(4) 7_556 . . . ?
C9 N3 C13 C13 60.2(4) . . . 7_556 ?
Fe1 N3 C13 C13 -116.1(2) . . . 7_556 ?
C11 N3 C13 C13 -34.10(12) 7_556 . . 7_556 ?
N3 N3 C13 C13 0.0 7_556 . . 7_556 ?
C9 N3 C13 C10 94.7(3) . . . 7_556 ?
Fe1 N3 C13 C10 -81.7(3) . . . 7_556 ?
C11 N3 C13 C10 0.34(13) 7_556 . . 7_556 ?
N3 N3 C13 C10 34.45(14) 7_556 . . 7_556 ?
C11 C12 C13 N3 1.3(7) . . . . ?
C12 C12 C13 N3 87.9(4) 7_556 . . . ?
C13 C12 C13 N3 87.9(4) 7_556 . . . ?
C9 C12 C13 N3 120.6(4) 7_556 . . . ?
C11 C12 C13 C13 -86.5(5) . . . 7_556 ?
C12 C12 C13 C13 0.0 7_556 . . 7_556 ?
C9 C12 C13 C13 32.77(11) 7_556 . . 7_556 ?
C11 C12 C13 C10 -120.2(5) . . . 7_556 ?
C12 C12 C13 C10 -33.66(12) 7_556 . . 7_556 ?
C13 C12 C13 C10 -33.66(12) 7_556 . . 7_556 ?
C9 C12 C13 C10 -0.89(12) 7_556 . . 7_556 ?
C4 C3 C30 C30 93.4(6) . . . 7_546 ?
C2 C3 C30 C30 -83.5(6) . . . 7_546 ?
C4 C3 C30 O1 -145.9(4) . . . 6_556 ?
C2 C3 C30 O1 37.1(4) . . . 6_556 ?
O4 O100 C100 C101 178.4(11) . . . . ?
O11 O100 C100 C101 166.8(14) . . . . ?
O12 Cl1 O4 O100 -101(2) . . . . ?
O1 Cl1 O4 O100 -44(3) . . . . ?
O11 Cl1 O4 O100 51.7(18) . . . . ?
O2 Cl1 O4 O100 92(3) . . . . ?
O13 Cl1 O4 O100 146(3) . . . . ?
O3 Cl1 O4 O100 -159(2) . . . . ?
O14 Cl1 O4 O100 4(4) . . . . ?
C100 O100 O4 Cl1 -73(3) . . . . ?
O11 O100 O4 Cl1 -42.3(14) . . . . ?
O12 Cl1 O11 O100 -6(3) . . . . ?
O1 Cl1 O11 O100 62(2) . . . . ?
O2 Cl1 O11 O100 176(2) . . . . ?
O13 Cl1 O11 O100 -131.8(18) . . . . ?
O3 Cl1 O11 O100 -92(2) . . . . ?
O4 Cl1 O11 O100 -39.3(12) . . . . ?
O14 Cl1 O11 O100 112(3) . . . . ?
C100 O100 O11 Cl1 -170(2) . . . . ?
O4 O100 O11 Cl1 40.8(12) . . . . ?
